data_4135437
loop_
_publ_author_name
'Sharma, Mahendra K.'
'Ebeler, Falk'
'Glodde, Timo'
'Neumann, Beate'
'Stammler, Hans-Georg'
'Ghadwal, Rajendra S.'

_publ_section_title
;
 Isolation of a Ge(I) Diradicaloid and Dihydrogen Splitting.
;
_journal_name_full 'Journal of the American Chemical Society'
_journal_paper_doi 10.1021/jacs.0c11828
_journal_year 2020
_chemical_formula_moiety 'C78 H88 Ge2 N4 S2, 1.5(C6 H6)'
_chemical_formula_sum 'C87 H97 Ge2 N4 S2'
_chemical_formula_weight 1407.98
_space_group_crystal_system triclinic
_space_group_IT_number 2
_space_group_name_Hall '-P 1'
_space_group_name_H-M_alt 'P -1'
_atom_sites_solution_hydrogens geom
_atom_sites_solution_primary dual
_audit_creation_date 2020-03-04
_audit_creation_method
;
Olex2 1.3-ac4
(compiled 2019.04.23 svn.r3594 for Rigaku Oxford Diffraction, GUI svn.r5739)
;
_cell_angle_alpha 101.491(3)
_cell_angle_beta 101.127(2)
_cell_angle_gamma 100.578(2)
_cell_formula_units_Z 2
_cell_length_a 11.0725(3)
_cell_length_b 16.4856(6)
_cell_length_c 22.3612(7)
_cell_measurement_reflns_used 13705
_cell_measurement_temperature 100.01(10)
_cell_measurement_theta_max 31.4750
_cell_measurement_theta_min 2.2100
_cell_volume 3818.7(2)
_computing_cell_refinement 'CrysAlisPro 1.171.40.68a (Rigaku OD, 2019)'
_computing_data_collection 'CrysAlisPro 1.171.40.68a (Rigaku OD, 2019)'
_computing_data_reduction 'CrysAlisPro 1.171.40.68a (Rigaku OD, 2019)'
_computing_molecular_graphics 'Olex2 (Dolomanov et al., 2009)'
_computing_publication_material 'Olex2 (Dolomanov et al., 2009)'
_computing_structure_refinement 'ShelXL (Sheldrick, 2015)'
_computing_structure_solution 'ShelXT (Sheldrick, 2015)'
_diffrn_ambient_environment N~2~
_diffrn_ambient_temperature 100.01(10)
_diffrn_detector 'CCD plate'
_diffrn_detector_area_resol_mean 8.0951
_diffrn_detector_type Eos
_diffrn_measured_fraction_theta_full 0.999
_diffrn_measured_fraction_theta_max 0.885
_diffrn_measurement_details
;
List of Runs (angles in degrees, time in seconds):

  # Type    Start    End  Width  t~exp~   \w     \q     \k     \f   Frames
--------------------------------------------------------------------------
  1  \w     -4.00  40.00   1.00   72.00    --   24.86  77.00 120.00   44
  2  \w     36.00  89.00   1.00   72.00    --   24.86  57.00  90.00   53
  3  \w     -4.00  41.00   1.00   72.00    --   24.86  77.00 -30.00   45
  4  \w    -40.00  43.00   1.00   72.00    --   24.86 -57.00-150.00   83
  5  \w    -45.00  40.00   1.00   72.00    --   24.86 -38.00  90.00   85
  6  \w      3.00  37.00   1.00   72.00    --   24.86  77.00-150.00   34
  7  \w    -42.00  53.00   1.00   72.00    --   24.86 -77.00   0.00   95
  8  \w    -29.00  -3.00   1.00   72.00    --   24.86 -38.00 -60.00   26
;
_diffrn_measurement_device 'four-circle diffractometer'
_diffrn_measurement_device_type 'SuperNova, Single source at offset/far, Eos'
_diffrn_measurement_method '\w scans'
_diffrn_orient_matrix_type 'CrysAlisPro convention (1999,Acta A55,543-557)'
_diffrn_orient_matrix_UB_11 0.0103169000
_diffrn_orient_matrix_UB_12 0.0308196000
_diffrn_orient_matrix_UB_13 -0.0176566000
_diffrn_orient_matrix_UB_21 -0.0656227000
_diffrn_orient_matrix_UB_22 -0.0103244000
_diffrn_orient_matrix_UB_23 -0.0144059000
_diffrn_orient_matrix_UB_31 -0.0094674000
_diffrn_orient_matrix_UB_32 0.0313018000
_diffrn_orient_matrix_UB_33 0.0243215000
_diffrn_radiation_monochromator mirror
_diffrn_radiation_probe x-ray
_diffrn_radiation_type 'Mo K\a'
_diffrn_radiation_wavelength 0.71073
_diffrn_reflns_av_R_equivalents 0.0313
_diffrn_reflns_av_unetI/netI 0.0603
_diffrn_reflns_Laue_measured_fraction_full 0.999
_diffrn_reflns_Laue_measured_fraction_max 0.885
_diffrn_reflns_limit_h_max 16
_diffrn_reflns_limit_h_min -16
_diffrn_reflns_limit_k_max 23
_diffrn_reflns_limit_k_min -21
_diffrn_reflns_limit_l_max 33
_diffrn_reflns_limit_l_min -31
_diffrn_reflns_number 44605
_diffrn_reflns_point_group_measured_fraction_full 0.999
_diffrn_reflns_point_group_measured_fraction_max 0.885
_diffrn_reflns_theta_full 25.242
_diffrn_reflns_theta_max 32.267
_diffrn_reflns_theta_min 1.788
_diffrn_source 'micro-focus sealed X-ray tube'
_diffrn_source_type 'SuperNova (Mo) X-ray Source'
_exptl_absorpt_coefficient_mu 0.888
_exptl_absorpt_correction_T_max 1.000
_exptl_absorpt_correction_T_min 0.488
_exptl_absorpt_correction_type gaussian
_exptl_absorpt_process_details
;
CrysAlisPro 1.171.40.68a (Rigaku Oxford Diffraction, 2019)
Numerical absorption correction based on gaussian integration over
			a multifaceted crystal model
Empirical absorption correction using spherical harmonics,
 implemented in SCALE3 ABSPACK scaling algorithm.
;
_exptl_crystal_colour 'clear yellow'
_exptl_crystal_colour_lustre clear
_exptl_crystal_colour_primary yellow
_exptl_crystal_density_diffrn 1.225
_exptl_crystal_description irregular
_exptl_crystal_F_000 1486
_exptl_crystal_size_max 0.436
_exptl_crystal_size_mid 0.171
_exptl_crystal_size_min 0.068
_refine_diff_density_max 0.631
_refine_diff_density_min -0.565
_refine_diff_density_rms 0.078
_refine_ls_extinction_method none
_refine_ls_goodness_of_fit_ref 1.044
_refine_ls_hydrogen_treatment constr
_refine_ls_matrix_type full
_refine_ls_number_parameters 872
_refine_ls_number_reflns 24015
_refine_ls_number_restraints 0
_refine_ls_restrained_S_all 1.044
_refine_ls_R_factor_all 0.0698
_refine_ls_R_factor_gt 0.0460
_refine_ls_shift/su_max 0.001
_refine_ls_shift/su_mean 0.000
_refine_ls_structure_factor_coef Fsqd
_refine_ls_weighting_details 'w=1/[\s^2^(Fo^2^)+(0.0267P)^2^+3.0456P] where P=(Fo^2^+2Fc^2^)/3'
_refine_ls_weighting_scheme calc
_refine_ls_wR_factor_gt 0.0914
_refine_ls_wR_factor_ref 0.1006
_reflns_Friedel_coverage 0.000
_reflns_number_gt 18216
_reflns_number_total 24015
_reflns_threshold_expression 'I > 2\s(I)'
_cod_data_source_file ja0c11828_si_004.cif
_cod_data_source_block compound4
_cod_database_code 4135437
_shelx_shelxl_version_number 2018/3
_chemical_oxdiff_formula C87H97Ge2N4S2
_shelx_space_group_comment
;
The symmetry employed for this shelxl refinement is uniquely defined
by the following loop, which should always be used as a source of
symmetry information in preference to the above space-group names.
They are only intended as comments.
;
_shelx_estimated_absorpt_t_max 0.942
_shelx_estimated_absorpt_t_min 0.698
_diffrn_oxdiff_digest_frames
;
016a4f04332918792ff8fe65567d69406d00469aca4
;
_reflns_odcompleteness_completeness 99.90
_reflns_odcompleteness_iscentric 1
_reflns_odcompleteness_theta 30.01
_olex2_refinement_description
;
1. Fixed Uiso
 At 1.2 times of:
  All C(H) groups
 At 1.5 times of:
  All C(H,H,H) groups
2.a Ternary CH refined with riding coordinates:
 C12(H12), C15(H15), C24(H24), C27(H27), C43(H43), C46(H46), C55(H55), C58(H58)
2.b Aromatic/amide H refined with riding coordinates:
 C8(H8), C9(H9), C10(H10), C20(H20), C21(H21), C22(H22), C31(H31), C32(H32),
 C33(H33), C34(H34), C35(H35), C39(H39), C40(H40), C41(H41), C51(H51), C52(H52),
  C53(H53), C62(H62), C63(H63), C64(H64), C65(H65), C66(H66), C68(H68),
 C69(H69), C70(H70), C71(H71), C72(H72), C74(H74), C75(H75), C76(H76), C77(H77),
  C78(H78), C79(H79), C80(H80), C81(H81), C82(H82), C83(H83), C84(H84),
 C85(H85), C86(H86), C87(H87)
2.c Idealised Me refined as rotating group:
 C13(H13A,H13B,H13C), C14(H14A,H14B,H14C), C16(H16A,H16B,H16C), C17(H17A,H17B,
 H17C), C25(H25A,H25B,H25C), C26(H26A,H26B,H26C), C28(H28A,H28B,H28C), C29(H29A,
 H29B,H29C), C44(H44A,H44B,H44C), C45(H45A,H45B,H45C), C47(H47A,H47B,H47C),
 C48(H48A,H48B,H48C), C56(H56A,H56B,H56C), C57(H57A,H57B,H57C), C59(H59A,H59B,
 H59C), C60(H60A,H60B,H60C)
;
_olex2_date_sample_data_collection 2020-03-03
_olex2_submission_special_instructions 'No special instructions were received'
_oxdiff_exptl_absorpt_empirical_details
;
Empirical correction (ABSPACK) includes:
- Absorption correction using spherical harmonics
- Frame scaling
;
_oxdiff_exptl_absorpt_empirical_full_max 1.231
_oxdiff_exptl_absorpt_empirical_full_min 0.808

loop_
_space_group_symop_operation_xyz
'x, y, z'
'-x, -y, -z'

loop_
_atom_site_label
_atom_site_type_symbol
_atom_site_fract_x
_atom_site_fract_y
_atom_site_fract_z
_atom_site_U_iso_or_equiv
_atom_site_adp_type
_atom_site_occupancy
_atom_site_site_symmetry_order
_atom_site_calc_flag
_atom_site_refinement_flags_posn
_atom_site_refinement_flags_adp
_atom_site_refinement_flags_occupancy
_atom_site_disorder_assembly
_atom_site_disorder_group
Ge1 Ge 0.15786(2) 0.64721(2) 0.37344(2) 0.01238(5) Uani 1 1 d . . . . .
Ge2 Ge 0.13776(2) 0.66114(2) 0.18825(2) 0.01296(5) Uani 1 1 d . . . . .
S1 S 0.37326(5) 0.71570(3) 0.39256(2) 0.01888(10) Uani 1 1 d . . . . .
S2 S 0.35423(5) 0.67019(4) 0.19789(3) 0.02285(11) Uani 1 1 d . . . . .
N1 N 0.05766(14) 0.79739(10) 0.34765(7) 0.0129(3) Uani 1 1 d . . . . .
N2 N 0.11516(14) 0.82543(10) 0.26567(7) 0.0135(3) Uani 1 1 d . . . . .
N3 N 0.13627(15) 0.47488(10) 0.29383(7) 0.0148(3) Uani 1 1 d . . . . .
N4 N 0.08172(15) 0.47805(10) 0.19625(7) 0.0153(3) Uani 1 1 d . . . . .
C1 C 0.10508(17) 0.72832(11) 0.32161(9) 0.0136(3) Uani 1 1 d . . . . .
C2 C 0.13711(17) 0.74491(11) 0.26796(8) 0.0128(3) Uani 1 1 d . . . . .
C3 C 0.14965(17) 0.56117(11) 0.29342(9) 0.0136(3) Uani 1 1 d . . . . .
C4 C 0.11904(17) 0.56348(12) 0.23130(9) 0.0141(3) Uani 1 1 d . . . . .
C5 C 0.06473(17) 0.85583(12) 0.31330(9) 0.0139(3) Uani 1 1 d . . . . .
C6 C -0.00888(18) 0.79862(12) 0.39726(9) 0.0145(3) Uani 1 1 d . . . . .
C7 C 0.05379(19) 0.84535(12) 0.45815(9) 0.0178(4) Uani 1 1 d . . . . .
C8 C -0.0174(2) 0.84838(14) 0.50333(10) 0.0224(4) Uani 1 1 d . . . . .
H8 H 0.021006 0.880843 0.545069 0.027 Uiso 1 1 calc R . . . .
C9 C -0.1424(2) 0.80519(14) 0.48859(10) 0.0247(5) Uani 1 1 d . . . . .
H9 H -0.188827 0.808250 0.520202 0.030 Uiso 1 1 calc R . . . .
C10 C -0.2008(2) 0.75742(13) 0.42821(10) 0.0221(4) Uani 1 1 d . . . . .
H10 H -0.286700 0.727387 0.419024 0.026 Uiso 1 1 calc R . . . .
C11 C -0.13559(18) 0.75272(12) 0.38064(9) 0.0157(4) Uani 1 1 d . . . . .
C12 C 0.19209(19) 0.89109(14) 0.47636(10) 0.0227(4) Uani 1 1 d . . . . .
H12 H 0.230648 0.872096 0.440619 0.027 Uiso 1 1 calc R . . . .
C13 C 0.2077(2) 0.98774(15) 0.48813(12) 0.0339(6) Uani 1 1 d . . . . .
H13A H 0.297866 1.015546 0.498690 0.051 Uiso 1 1 calc GR . . . .
H13B H 0.170452 1.007800 0.523037 0.051 Uiso 1 1 calc GR . . . .
H13C H 0.164770 1.001632 0.450174 0.051 Uiso 1 1 calc GR . . . .
C14 C 0.2630(2) 0.86837(17) 0.53439(11) 0.0320(5) Uani 1 1 d . . . . .
H14A H 0.232845 0.891812 0.571087 0.048 Uiso 1 1 calc GR . . . .
H14B H 0.353840 0.892410 0.541778 0.048 Uiso 1 1 calc GR . . . .
H14C H 0.247488 0.806369 0.527412 0.048 Uiso 1 1 calc GR . . . .
C15 C -0.19873(18) 0.69843(12) 0.31499(9) 0.0176(4) Uani 1 1 d . . . . .
H15 H -0.148814 0.718229 0.285688 0.021 Uiso 1 1 calc R . . . .
C16 C -0.3354(2) 0.70564(15) 0.29197(11) 0.0263(5) Uani 1 1 d . . . . .
H16A H -0.388372 0.681261 0.317344 0.039 Uiso 1 1 calc GR . . . .
H16B H -0.367720 0.674600 0.247800 0.039 Uiso 1 1 calc GR . . . .
H16C H -0.337297 0.765671 0.296074 0.039 Uiso 1 1 calc GR . . . .
C17 C -0.19540(19) 0.60543(13) 0.31200(10) 0.0224(4) Uani 1 1 d . . . . .
H17A H -0.238974 0.585490 0.342404 0.034 Uiso 1 1 calc GR . . . .
H17B H -0.107312 0.600493 0.322081 0.034 Uiso 1 1 calc GR . . . .
H17C H -0.237792 0.570685 0.269602 0.034 Uiso 1 1 calc GR . . . .
C18 C 0.15404(18) 0.87594(12) 0.22398(9) 0.0153(4) Uani 1 1 d . . . . .
C19 C 0.06266(18) 0.88807(12) 0.17629(9) 0.0165(4) Uani 1 1 d . . . . .
C20 C 0.1035(2) 0.94520(14) 0.14204(10) 0.0245(4) Uani 1 1 d . . . . .
H20 H 0.044249 0.954969 0.108969 0.029 Uiso 1 1 calc R . . . .
C21 C 0.2287(2) 0.98773(15) 0.15544(11) 0.0301(5) Uani 1 1 d . . . . .
H21 H 0.253853 1.028300 0.132795 0.036 Uiso 1 1 calc R . . . .
C22 C 0.3179(2) 0.97196(14) 0.20151(11) 0.0278(5) Uani 1 1 d . . . . .
H22 H 0.404152 1.000562 0.209114 0.033 Uiso 1 1 calc R . . . .
C23 C 0.28361(19) 0.91486(12) 0.23694(10) 0.0198(4) Uani 1 1 d . . . . .
C24 C -0.07488(18) 0.84037(13) 0.15947(9) 0.0181(4) Uani 1 1 d . . . . .
H24 H -0.087802 0.808211 0.192087 0.022 Uiso 1 1 calc R . . . .
C25 C -0.1658(2) 0.90007(14) 0.15825(10) 0.0250(4) Uani 1 1 d . . . . .
H25A H -0.160071 0.928643 0.124094 0.037 Uiso 1 1 calc GR . . . .
H25B H -0.142963 0.942703 0.198424 0.037 Uiso 1 1 calc GR . . . .
H25C H -0.252531 0.867053 0.151457 0.037 Uiso 1 1 calc GR . . . .
C26 C -0.1048(2) 0.77593(14) 0.09590(10) 0.0251(4) Uani 1 1 d . . . . .
H26A H -0.094212 0.806172 0.063028 0.038 Uiso 1 1 calc GR . . . .
H26B H -0.192326 0.742937 0.086413 0.038 Uiso 1 1 calc GR . . . .
H26C H -0.047171 0.737460 0.097573 0.038 Uiso 1 1 calc GR . . . .
C27 C 0.38212(19) 0.89560(13) 0.28653(11) 0.0240(4) Uani 1 1 d . . . . .
H27 H 0.352285 0.835026 0.287723 0.029 Uiso 1 1 calc R . . . .
C28 C 0.3971(2) 0.95076(17) 0.35242(12) 0.0374(6) Uani 1 1 d . . . . .
H28A H 0.424060 1.010866 0.352606 0.056 Uiso 1 1 calc GR . . . .
H28B H 0.460746 0.935619 0.382495 0.056 Uiso 1 1 calc GR . . . .
H28C H 0.315923 0.941112 0.364348 0.056 Uiso 1 1 calc GR . . . .
C29 C 0.5107(2) 0.90418(16) 0.27032(14) 0.0371(6) Uani 1 1 d . . . . .
H29A H 0.566562 0.881585 0.299049 0.056 Uiso 1 1 calc GR . . . .
H29B H 0.548085 0.964314 0.274487 0.056 Uiso 1 1 calc GR . . . .
H29C H 0.500151 0.872153 0.227007 0.056 Uiso 1 1 calc GR . . . .
C30 C 0.01846(18) 0.93484(12) 0.32216(9) 0.0159(4) Uani 1 1 d . . . . .
C31 C -0.10620(19) 0.93175(13) 0.32590(9) 0.0187(4) Uani 1 1 d . . . . .
H31 H -0.159653 0.879314 0.325328 0.022 Uiso 1 1 calc R . . . .
C32 C -0.1531(2) 1.00483(13) 0.33046(10) 0.0224(4) Uani 1 1 d . . . . .
H32 H -0.238594 1.002034 0.332638 0.027 Uiso 1 1 calc R . . . .
C33 C -0.0756(2) 1.08169(13) 0.33185(10) 0.0232(4) Uani 1 1 d . . . . .
H33 H -0.108037 1.131444 0.334268 0.028 Uiso 1 1 calc R . . . .
C34 C 0.0496(2) 1.08561(13) 0.32969(10) 0.0243(4) Uani 1 1 d . . . . .
H34 H 0.103772 1.138620 0.332098 0.029 Uiso 1 1 calc R . . . .
C35 C 0.0962(2) 1.01286(13) 0.32405(9) 0.0202(4) Uani 1 1 d . . . . .
H35 H 0.181429 1.015912 0.321438 0.024 Uiso 1 1 calc R . . . .
C36 C 0.09305(19) 0.42530(12) 0.23492(9) 0.0169(4) Uani 1 1 d . . . . .
C37 C 0.17014(19) 0.44442(12) 0.35005(9) 0.0161(4) Uani 1 1 d . . . . .
C38 C 0.29924(19) 0.45187(13) 0.37535(9) 0.0184(4) Uani 1 1 d . . . . .
C39 C 0.3292(2) 0.41862(15) 0.42739(10) 0.0257(5) Uani 1 1 d . . . . .
H39 H 0.415356 0.421998 0.445749 0.031 Uiso 1 1 calc R . . . .
C40 C 0.2360(2) 0.38075(15) 0.45292(11) 0.0276(5) Uani 1 1 d . . . . .
H40 H 0.258785 0.357209 0.487778 0.033 Uiso 1 1 calc R . . . .
C41 C 0.1105(2) 0.37685(14) 0.42826(10) 0.0237(4) Uani 1 1 d . . . . .
H41 H 0.047851 0.351746 0.446940 0.028 Uiso 1 1 calc R . . . .
C42 C 0.07402(19) 0.40932(12) 0.37613(9) 0.0182(4) Uani 1 1 d . . . . .
C43 C 0.40326(19) 0.49511(14) 0.34875(10) 0.0225(4) Uani 1 1 d . . . . .
H43 H 0.372225 0.540766 0.331159 0.027 Uiso 1 1 calc R . . . .
C44 C 0.5243(2) 0.53808(15) 0.39985(11) 0.0259(5) Uani 1 1 d . . . . .
H44A H 0.582518 0.574545 0.383035 0.039 Uiso 1 1 calc GR . . . .
H44B H 0.564484 0.494516 0.413559 0.039 Uiso 1 1 calc GR . . . .
H44C H 0.503282 0.572687 0.435704 0.039 Uiso 1 1 calc GR . . . .
C45 C 0.4348(2) 0.43497(17) 0.29520(11) 0.0328(5) Uani 1 1 d . . . . .
H45A H 0.457348 0.386179 0.309692 0.049 Uiso 1 1 calc GR . . . .
H45B H 0.506262 0.465391 0.282295 0.049 Uiso 1 1 calc GR . . . .
H45C H 0.361048 0.414921 0.259402 0.049 Uiso 1 1 calc GR . . . .
C46 C -0.06405(19) 0.40893(13) 0.35277(10) 0.0217(4) Uani 1 1 d . . . . .
H46 H -0.071156 0.437584 0.317232 0.026 Uiso 1 1 calc R . . . .
C47 C -0.1130(2) 0.45906(14) 0.40476(11) 0.0278(5) Uani 1 1 d . . . . .
H47A H -0.110473 0.430590 0.439353 0.042 Uiso 1 1 calc GR . . . .
H47B H -0.200278 0.461774 0.387847 0.042 Uiso 1 1 calc GR . . . .
H47C H -0.059536 0.516847 0.420309 0.042 Uiso 1 1 calc GR . . . .
C48 C -0.1462(2) 0.31807(15) 0.32824(12) 0.0324(5) Uani 1 1 d . . . . .
H48A H -0.233012 0.319980 0.309531 0.049 Uiso 1 1 calc GR . . . .
H48B H -0.146214 0.290290 0.363119 0.049 Uiso 1 1 calc GR . . . .
H48C H -0.111995 0.285869 0.296380 0.049 Uiso 1 1 calc GR . . . .
C49 C 0.0296(2) 0.45081(12) 0.12863(9) 0.0179(4) Uani 1 1 d . . . . .
C50 C 0.1061(2) 0.42212(13) 0.08993(9) 0.0216(4) Uani 1 1 d . . . . .
C51 C 0.0516(2) 0.39489(14) 0.02563(10) 0.0289(5) Uani 1 1 d . . . . .
H51 H 0.100828 0.375078 -0.002041 0.035 Uiso 1 1 calc R . . . .
C52 C -0.0720(2) 0.39601(15) 0.00124(11) 0.0329(5) Uani 1 1 d . . . . .
H52 H -0.107002 0.377088 -0.042772 0.039 Uiso 1 1 calc R . . . .
C53 C -0.1451(2) 0.42468(15) 0.04085(10) 0.0281(5) Uani 1 1 d . . . . .
H53 H -0.230319 0.424949 0.023522 0.034 Uiso 1 1 calc R . . . .
C54 C -0.0966(2) 0.45310(13) 0.10538(9) 0.0210(4) Uani 1 1 d . . . . .
C55 C 0.2424(2) 0.41861(15) 0.11408(10) 0.0272(5) Uani 1 1 d . . . . .
H55 H 0.268419 0.446662 0.160030 0.033 Uiso 1 1 calc R . . . .
C56 C 0.3307(2) 0.46711(16) 0.08138(12) 0.0328(5) Uani 1 1 d . . . . .
H56A H 0.318392 0.525140 0.085472 0.049 Uiso 1 1 calc GR . . . .
H56B H 0.311481 0.437953 0.036784 0.049 Uiso 1 1 calc GR . . . .
H56C H 0.418787 0.469217 0.101000 0.049 Uiso 1 1 calc GR . . . .
C57 C 0.2572(3) 0.32675(17) 0.10571(13) 0.0415(7) Uani 1 1 d . . . . .
H57A H 0.344712 0.326666 0.124699 0.062 Uiso 1 1 calc GR . . . .
H57B H 0.236631 0.298883 0.060810 0.062 Uiso 1 1 calc GR . . . .
H57C H 0.199847 0.295923 0.126255 0.062 Uiso 1 1 calc GR . . . .
C58 C -0.1808(2) 0.48475(14) 0.14702(10) 0.0240(4) Uani 1 1 d . . . . .
H58 H -0.132135 0.498688 0.191792 0.029 Uiso 1 1 calc R . . . .
C59 C -0.2157(2) 0.56534(16) 0.13309(12) 0.0328(5) Uani 1 1 d . . . . .
H59A H -0.266514 0.552553 0.089863 0.049 Uiso 1 1 calc GR . . . .
H59B H -0.138454 0.608618 0.138154 0.049 Uiso 1 1 calc GR . . . .
H59C H -0.264755 0.586714 0.162292 0.049 Uiso 1 1 calc GR . . . .
C60 C -0.3026(3) 0.41770(17) 0.13943(14) 0.0423(7) Uani 1 1 d . . . . .
H60A H -0.280911 0.366517 0.150164 0.063 Uiso 1 1 calc GR . . . .
H60B H -0.351983 0.403224 0.095817 0.063 Uiso 1 1 calc GR . . . .
H60C H -0.352741 0.440600 0.167476 0.063 Uiso 1 1 calc GR . . . .
C61 C 0.0590(2) 0.33137(13) 0.21641(10) 0.0233(4) Uani 1 1 d . . . . .
C62 C 0.1389(3) 0.28375(14) 0.24154(11) 0.0293(5) Uani 1 1 d . . . . .
H62 H 0.215356 0.311614 0.272014 0.035 Uiso 1 1 calc R . . . .
C63 C 0.1060(3) 0.19537(15) 0.22177(12) 0.0415(7) Uani 1 1 d . . . . .
H63 H 0.162025 0.163075 0.237397 0.050 Uiso 1 1 calc R . . . .
C64 C -0.0086(3) 0.15404(16) 0.17922(12) 0.0476(8) Uani 1 1 d . . . . .
H64 H -0.031495 0.093664 0.166614 0.057 Uiso 1 1 calc R . . . .
C65 C -0.0890(3) 0.20085(16) 0.15538(13) 0.0442(7) Uani 1 1 d . . . . .
H65 H -0.167808 0.172674 0.126886 0.053 Uiso 1 1 calc R . . . .
C66 C -0.0546(3) 0.28922(14) 0.17304(11) 0.0316(5) Uani 1 1 d . . . . .
H66 H -0.108926 0.321170 0.155403 0.038 Uiso 1 1 calc R . . . .
C67 C 0.43088(18) 0.72980(13) 0.47430(9) 0.0186(4) Uani 1 1 d . . . . .
C68 C 0.53583(19) 0.79650(14) 0.50503(10) 0.0238(4) Uani 1 1 d . . . . .
H68 H 0.574503 0.831199 0.481559 0.029 Uiso 1 1 calc R . . . .
C69 C 0.5844(2) 0.81273(16) 0.56956(11) 0.0307(5) Uani 1 1 d . . . . .
H69 H 0.656290 0.858029 0.589579 0.037 Uiso 1 1 calc R . . . .
C70 C 0.5293(2) 0.76372(17) 0.60471(11) 0.0324(5) Uani 1 1 d . . . . .
H70 H 0.561417 0.775791 0.648897 0.039 Uiso 1 1 calc R . . . .
C71 C 0.4260(2) 0.69647(15) 0.57464(10) 0.0265(5) Uani 1 1 d . . . . .
H71 H 0.387364 0.662348 0.598468 0.032 Uiso 1 1 calc R . . . .
C72 C 0.37887(19) 0.67868(14) 0.51018(10) 0.0211(4) Uani 1 1 d . . . . .
H72 H 0.310305 0.631110 0.490107 0.025 Uiso 1 1 calc R . . . .
C73 C 0.3825(2) 0.70945(14) 0.13227(10) 0.0257(5) Uani 1 1 d . . . . .
C74 C 0.4782(2) 0.68526(18) 0.10469(12) 0.0365(6) Uani 1 1 d . . . . .
H74 H 0.525059 0.648430 0.121035 0.044 Uiso 1 1 calc R . . . .
C75 C 0.5046(3) 0.7149(2) 0.05363(13) 0.0480(8) Uani 1 1 d . . . . .
H75 H 0.569128 0.697759 0.035147 0.058 Uiso 1 1 calc R . . . .
C76 C 0.4385(3) 0.7690(2) 0.02935(13) 0.0509(8) Uani 1 1 d . . . . .
H76 H 0.456903 0.788692 -0.005758 0.061 Uiso 1 1 calc R . . . .
C77 C 0.3447(3) 0.79423(17) 0.05684(13) 0.0429(7) Uani 1 1 d . . . . .
H77 H 0.299121 0.831797 0.040675 0.051 Uiso 1 1 calc R . . . .
C78 C 0.3174(2) 0.76474(15) 0.10785(11) 0.0308(5) Uani 1 1 d . . . . .
H78 H 0.253383 0.782595 0.126359 0.037 Uiso 1 1 calc R . . . .
C79 C 0.6240(3) 0.1355(2) 0.21318(18) 0.0585(9) Uani 1 1 d . . . . .
H79 H 0.664028 0.154537 0.256687 0.070 Uiso 1 1 calc R . . . .
C80 C 0.6387(3) 0.0601(2) 0.17820(17) 0.0522(8) Uani 1 1 d . . . . .
H80 H 0.690142 0.028170 0.197940 0.063 Uiso 1 1 calc R . . . .
C81 C 0.5806(3) 0.0310(2) 0.11593(16) 0.0527(8) Uani 1 1 d . . . . .
H81 H 0.590437 -0.021046 0.092388 0.063 Uiso 1 1 calc R . . . .
C82 C 0.5070(4) 0.0786(3) 0.08760(18) 0.0653(10) Uani 1 1 d . . . . .
H82 H 0.465999 0.058953 0.044238 0.078 Uiso 1 1 calc R . . . .
C83 C 0.4927(4) 0.1541(2) 0.12156(19) 0.0662(10) Uani 1 1 d . . . . .
H83 H 0.442668 0.186655 0.101615 0.079 Uiso 1 1 calc R . . . .
C84 C 0.5513(4) 0.1824(2) 0.18468(19) 0.0649(10) Uani 1 1 d . . . . .
H84 H 0.541240 0.234312 0.208369 0.078 Uiso 1 1 calc R . . . .
C85 C 0.1154(3) 0.0571(2) 0.01361(13) 0.0503(8) Uani 1 1 d . . . . .
H85 H 0.194999 0.096279 0.023020 0.060 Uiso 1 1 calc R . . . .
C86 C 0.0112(3) 0.0851(2) 0.02656(13) 0.0499(8) Uani 1 1 d . . . . .
H86 H 0.018914 0.143543 0.044721 0.060 Uiso 1 1 calc R . . . .
C87 C -0.1040(3) 0.0284(2) 0.01323(13) 0.0503(8) Uani 1 1 d . . . . .
H87 H -0.175695 0.047707 0.022366 0.060 Uiso 1 1 calc R . . . .

loop_
_atom_site_aniso_label
_atom_site_aniso_U_11
_atom_site_aniso_U_22
_atom_site_aniso_U_33
_atom_site_aniso_U_23
_atom_site_aniso_U_13
_atom_site_aniso_U_12
Ge1 0.01403(9) 0.01178(9) 0.01108(9) 0.00302(7) 0.00206(7) 0.00311(7)
Ge2 0.01536(9) 0.01279(9) 0.01145(9) 0.00425(7) 0.00281(7) 0.00405(7)
S1 0.0154(2) 0.0221(2) 0.0175(2) 0.00607(19) 0.00176(18) 0.00109(18)
S2 0.0168(2) 0.0304(3) 0.0230(3) 0.0068(2) 0.0057(2) 0.0081(2)
N1 0.0141(7) 0.0110(7) 0.0135(8) 0.0027(6) 0.0030(6) 0.0035(6)
N2 0.0151(7) 0.0111(7) 0.0142(8) 0.0041(6) 0.0023(6) 0.0032(6)
N3 0.0200(8) 0.0124(7) 0.0123(8) 0.0030(6) 0.0030(6) 0.0056(6)
N4 0.0222(8) 0.0122(7) 0.0109(7) 0.0024(6) 0.0030(6) 0.0041(6)
C1 0.0137(8) 0.0118(8) 0.0140(9) 0.0022(7) 0.0018(7) 0.0020(6)
C2 0.0122(8) 0.0113(8) 0.0145(9) 0.0044(7) 0.0008(7) 0.0030(6)
C3 0.0146(8) 0.0110(8) 0.0163(9) 0.0052(7) 0.0035(7) 0.0038(6)
C4 0.0161(9) 0.0124(8) 0.0135(9) 0.0022(7) 0.0029(7) 0.0038(7)
C5 0.0126(8) 0.0121(8) 0.0153(9) 0.0028(7) 0.0007(7) 0.0017(6)
C6 0.0188(9) 0.0125(8) 0.0151(9) 0.0047(7) 0.0061(7) 0.0070(7)
C7 0.0202(9) 0.0161(9) 0.0173(10) 0.0026(7) 0.0046(7) 0.0063(7)
C8 0.0254(11) 0.0244(11) 0.0155(10) 0.0004(8) 0.0054(8) 0.0055(8)
C9 0.0256(11) 0.0281(11) 0.0216(11) 0.0035(9) 0.0129(9) 0.0036(9)
C10 0.0202(10) 0.0226(10) 0.0236(11) 0.0052(8) 0.0080(8) 0.0028(8)
C11 0.0174(9) 0.0149(9) 0.0159(9) 0.0046(7) 0.0037(7) 0.0054(7)
C12 0.0178(10) 0.0249(11) 0.0196(10) -0.0038(8) 0.0029(8) 0.0021(8)
C13 0.0353(13) 0.0246(12) 0.0305(13) -0.0006(10) 0.0024(10) -0.0072(10)
C14 0.0276(12) 0.0399(14) 0.0265(12) -0.0012(10) 0.0017(9) 0.0176(10)
C15 0.0146(9) 0.0188(9) 0.0170(9) 0.0034(7) 0.0013(7) 0.0012(7)
C16 0.0202(10) 0.0275(12) 0.0298(12) 0.0075(9) 0.0006(9) 0.0067(8)
C17 0.0182(10) 0.0192(10) 0.0268(11) 0.0022(8) 0.0035(8) 0.0029(8)
C18 0.0173(9) 0.0122(8) 0.0182(9) 0.0060(7) 0.0060(7) 0.0032(7)
C19 0.0212(9) 0.0143(9) 0.0164(9) 0.0054(7) 0.0065(7) 0.0060(7)
C20 0.0284(11) 0.0240(11) 0.0258(11) 0.0136(9) 0.0079(9) 0.0079(9)
C21 0.0330(12) 0.0277(12) 0.0351(13) 0.0186(10) 0.0135(10) 0.0028(9)
C22 0.0235(11) 0.0234(11) 0.0396(14) 0.0136(10) 0.0119(10) 0.0024(8)
C23 0.0183(9) 0.0146(9) 0.0274(11) 0.0063(8) 0.0068(8) 0.0029(7)
C24 0.0191(9) 0.0189(10) 0.0163(9) 0.0059(7) 0.0024(7) 0.0045(7)
C25 0.0244(11) 0.0271(11) 0.0243(11) 0.0059(9) 0.0031(9) 0.0114(9)
C26 0.0300(11) 0.0219(11) 0.0191(11) 0.0019(8) -0.0013(9) 0.0061(9)
C27 0.0155(9) 0.0178(10) 0.0373(13) 0.0102(9) 0.0017(9) 0.0011(7)
C28 0.0280(13) 0.0411(15) 0.0364(15) 0.0067(11) -0.0056(10) 0.0086(11)
C29 0.0181(11) 0.0331(13) 0.0589(18) 0.0139(12) 0.0055(11) 0.0036(9)
C30 0.0207(9) 0.0135(9) 0.0140(9) 0.0031(7) 0.0033(7) 0.0065(7)
C31 0.0192(9) 0.0162(9) 0.0186(10) 0.0019(7) 0.0021(8) 0.0040(7)
C32 0.0225(10) 0.0219(10) 0.0228(11) 0.0020(8) 0.0030(8) 0.0113(8)
C33 0.0366(12) 0.0173(10) 0.0185(10) 0.0041(8) 0.0056(9) 0.0145(9)
C34 0.0386(13) 0.0135(9) 0.0223(11) 0.0053(8) 0.0100(9) 0.0061(8)
C35 0.0254(10) 0.0155(9) 0.0201(10) 0.0035(8) 0.0061(8) 0.0057(8)
C36 0.0245(10) 0.0129(9) 0.0150(9) 0.0041(7) 0.0064(8) 0.0059(7)
C37 0.0239(10) 0.0140(9) 0.0127(9) 0.0055(7) 0.0052(7) 0.0069(7)
C38 0.0229(10) 0.0189(10) 0.0187(10) 0.0084(8) 0.0086(8) 0.0101(8)
C39 0.0272(11) 0.0325(12) 0.0262(12) 0.0176(9) 0.0079(9) 0.0154(9)
C40 0.0345(12) 0.0321(12) 0.0241(11) 0.0192(9) 0.0073(9) 0.0130(10)
C41 0.0296(11) 0.0237(11) 0.0221(11) 0.0126(8) 0.0097(9) 0.0054(9)
C42 0.0231(10) 0.0145(9) 0.0180(10) 0.0051(7) 0.0055(8) 0.0052(7)
C43 0.0213(10) 0.0297(11) 0.0244(11) 0.0155(9) 0.0088(8) 0.0119(8)
C44 0.0226(11) 0.0299(12) 0.0303(12) 0.0124(9) 0.0086(9) 0.0109(9)
C45 0.0318(13) 0.0462(15) 0.0259(12) 0.0104(11) 0.0139(10) 0.0139(11)
C46 0.0211(10) 0.0230(10) 0.0213(10) 0.0085(8) 0.0047(8) 0.0028(8)
C47 0.0256(11) 0.0268(12) 0.0353(13) 0.0115(10) 0.0115(10) 0.0077(9)
C48 0.0312(13) 0.0267(12) 0.0329(13) 0.0019(10) 0.0072(10) -0.0032(9)
C49 0.0275(10) 0.0126(9) 0.0113(9) 0.0022(7) 0.0018(7) 0.0026(7)
C50 0.0329(11) 0.0171(10) 0.0148(10) 0.0033(7) 0.0061(8) 0.0062(8)
C51 0.0432(14) 0.0255(11) 0.0145(10) -0.0011(8) 0.0084(9) 0.0041(10)
C52 0.0432(14) 0.0326(13) 0.0135(10) -0.0005(9) 0.0017(10) -0.0026(10)
C53 0.0295(12) 0.0296(12) 0.0179(11) 0.0048(9) -0.0016(9) -0.0026(9)
C54 0.0259(11) 0.0191(10) 0.0148(10) 0.0038(7) 0.0019(8) 0.0003(8)
C55 0.0376(13) 0.0311(12) 0.0168(10) 0.0045(9) 0.0089(9) 0.0167(10)
C56 0.0338(13) 0.0385(14) 0.0308(13) 0.0078(10) 0.0123(10) 0.0157(11)
C57 0.0667(19) 0.0370(15) 0.0365(15) 0.0157(12) 0.0247(14) 0.0308(14)
C58 0.0232(10) 0.0261(11) 0.0204(11) 0.0044(8) 0.0027(8) 0.0037(8)
C59 0.0280(12) 0.0321(13) 0.0406(14) 0.0112(11) 0.0080(10) 0.0098(10)
C60 0.0376(15) 0.0355(14) 0.0551(18) 0.0104(13) 0.0213(13) 0.0015(11)
C61 0.0413(13) 0.0127(9) 0.0171(10) 0.0031(7) 0.0108(9) 0.0062(8)
C62 0.0523(15) 0.0204(11) 0.0227(11) 0.0090(9) 0.0166(11) 0.0146(10)
C63 0.088(2) 0.0209(12) 0.0297(13) 0.0133(10) 0.0273(14) 0.0249(13)
C64 0.099(3) 0.0134(11) 0.0301(14) 0.0035(10) 0.0243(15) 0.0054(13)
C65 0.072(2) 0.0184(12) 0.0311(14) 0.0010(10) 0.0086(13) -0.0068(12)
C66 0.0503(15) 0.0159(10) 0.0236(12) 0.0018(8) 0.0076(11) -0.0003(10)
C67 0.0159(9) 0.0192(10) 0.0190(10) 0.0017(8) 0.0012(7) 0.0060(7)
C68 0.0155(9) 0.0254(11) 0.0270(11) 0.0004(9) 0.0033(8) 0.0042(8)
C69 0.0198(11) 0.0330(13) 0.0284(12) -0.0078(10) -0.0041(9) 0.0059(9)
C70 0.0320(13) 0.0422(14) 0.0191(11) -0.0004(10) -0.0022(9) 0.0166(11)
C71 0.0305(12) 0.0310(12) 0.0204(11) 0.0083(9) 0.0028(9) 0.0139(9)
C72 0.0202(10) 0.0229(10) 0.0194(10) 0.0048(8) 0.0009(8) 0.0071(8)
C73 0.0209(10) 0.0282(12) 0.0235(11) 0.0008(9) 0.0089(9) -0.0031(8)
C74 0.0238(12) 0.0463(15) 0.0339(14) -0.0002(11) 0.0117(10) 0.0001(10)
C75 0.0349(15) 0.063(2) 0.0371(16) -0.0027(14) 0.0216(12) -0.0084(13)
C76 0.059(2) 0.0544(19) 0.0335(15) 0.0084(13) 0.0257(14) -0.0142(15)
C77 0.0588(18) 0.0341(14) 0.0377(15) 0.0155(11) 0.0198(13) -0.0007(12)
C78 0.0372(13) 0.0267(12) 0.0289(12) 0.0078(9) 0.0154(10) -0.0007(10)
C79 0.0441(18) 0.0471(19) 0.074(2) 0.0120(17) 0.0078(16) -0.0064(14)
C80 0.0388(16) 0.0523(19) 0.073(2) 0.0252(17) 0.0204(16) 0.0107(14)
C81 0.059(2) 0.0529(19) 0.061(2) 0.0241(16) 0.0303(17) 0.0209(16)
C82 0.074(3) 0.074(3) 0.059(2) 0.0254(19) 0.0232(19) 0.025(2)
C83 0.073(3) 0.064(2) 0.077(3) 0.037(2) 0.023(2) 0.028(2)
C84 0.074(2) 0.0348(17) 0.083(3) 0.0107(17) 0.023(2) 0.0042(16)
C85 0.068(2) 0.0553(19) 0.0251(14) 0.0197(13) 0.0049(14) 0.0036(16)
C86 0.084(2) 0.0417(17) 0.0266(14) 0.0135(12) 0.0129(15) 0.0154(16)
C87 0.073(2) 0.057(2) 0.0309(15) 0.0221(14) 0.0164(15) 0.0236(17)

loop_
_atom_type_symbol
_atom_type_description
_atom_type_scat_dispersion_real
_atom_type_scat_dispersion_imag
_atom_type_scat_source
C C 0.0033 0.0016 'International Tables Vol C Tables 4.2.6.8 and 6.1.1.4'
H H 0.0000 0.0000 'International Tables Vol C Tables 4.2.6.8 and 6.1.1.4'
Ge Ge 0.1547 1.8001 'International Tables Vol C Tables 4.2.6.8 and 6.1.1.4'
N N 0.0061 0.0033 'International Tables Vol C Tables 4.2.6.8 and 6.1.1.4'
S S 0.1246 0.1234 'International Tables Vol C Tables 4.2.6.8 and 6.1.1.4'

loop_
_exptl_crystal_face_index_h
_exptl_crystal_face_index_k
_exptl_crystal_face_index_l
_exptl_crystal_face_perp_dist
1 -5 3 0.0338
-1 5 -3 0.0338
1 -14 -20 0.0712
16 -5 -8 0.1673
0 14 19 0.0608
5 -1 -2 0.1664
0 3 5 0.0706
-5 -3 -4 0.1296
0 -4 5 0.0804

loop_
_geom_angle_atom_site_label_1
_geom_angle_atom_site_label_2
_geom_angle_atom_site_label_3
_geom_angle
_geom_angle_site_symmetry_1
_geom_angle_site_symmetry_3
_geom_angle_publ_flag
C1 Ge1 S1 91.38(5) . . ?
C3 Ge1 S1 97.08(5) . . ?
C3 Ge1 C1 89.62(7) . . ?
C2 Ge2 S2 101.81(5) . . ?
C2 Ge2 C4 91.05(7) . . ?
C4 Ge2 S2 92.55(5) . . ?
C67 S1 Ge1 103.95(7) . . ?
C73 S2 Ge2 102.79(8) . . ?
C1 N1 C6 124.52(15) . . ?
C5 N1 C1 110.38(15) . . ?
C5 N1 C6 124.29(15) . . ?
C2 N2 C18 126.28(15) . . ?
C5 N2 C2 110.86(15) . . ?
C5 N2 C18 122.44(16) . . ?
C3 N3 C37 124.18(15) . . ?
C36 N3 C3 110.58(15) . . ?
C36 N3 C37 125.18(16) . . ?
C4 N4 C49 124.75(16) . . ?
C36 N4 C4 110.19(15) . . ?
C36 N4 C49 124.91(16) . . ?
N1 C1 Ge1 120.76(13) . . ?
C2 C1 Ge1 130.56(14) . . ?
C2 C1 N1 106.22(16) . . ?
N2 C2 Ge2 120.28(13) . . ?
C1 C2 Ge2 128.60(14) . . ?
C1 C2 N2 105.97(15) . . ?
N3 C3 Ge1 119.40(13) . . ?
C4 C3 Ge1 131.77(14) . . ?
C4 C3 N3 106.14(16) . . ?
N4 C4 Ge2 121.23(13) . . ?
C3 C4 Ge2 132.05(14) . . ?
C3 C4 N4 106.31(16) . . ?
N1 C5 N2 106.45(16) . . ?
N1 C5 C30 127.72(17) . . ?
N2 C5 C30 125.69(17) . . ?
C7 C6 N1 119.25(17) . . ?
C7 C6 C11 123.63(17) . . ?
C11 C6 N1 117.11(16) . . ?
C6 C7 C12 123.32(17) . . ?
C8 C7 C6 116.70(18) . . ?
C8 C7 C12 119.98(18) . . ?
C9 C8 C7 121.27(19) . . ?
C8 C9 C10 120.65(19) . . ?
C9 C10 C11 120.97(19) . . ?
C6 C11 C15 122.39(17) . . ?
C10 C11 C6 116.73(18) . . ?
C10 C11 C15 120.86(17) . . ?
C7 C12 C13 111.24(18) . . ?
C7 C12 C14 111.08(19) . . ?
C14 C12 C13 110.23(18) . . ?
C11 C15 C16 113.25(17) . . ?
C11 C15 C17 110.07(16) . . ?
C17 C15 C16 109.97(17) . . ?
C19 C18 N2 119.31(16) . . ?
C19 C18 C23 123.71(18) . . ?
C23 C18 N2 116.85(17) . . ?
C18 C19 C24 123.13(17) . . ?
C20 C19 C18 116.92(18) . . ?
C20 C19 C24 119.92(18) . . ?
C21 C20 C19 121.0(2) . . ?
C20 C21 C22 120.7(2) . . ?
C21 C22 C23 121.1(2) . . ?
C18 C23 C27 122.30(18) . . ?
C22 C23 C18 116.4(2) . . ?
C22 C23 C27 121.28(18) . . ?
C19 C24 C25 112.46(17) . . ?
C19 C24 C26 109.78(16) . . ?
C26 C24 C25 110.30(17) . . ?
C23 C27 C28 112.71(18) . . ?
C23 C27 C29 112.22(19) . . ?
C29 C27 C28 109.56(19) . . ?
C31 C30 C5 119.90(17) . . ?
C31 C30 C35 118.88(18) . . ?
C35 C30 C5 121.15(17) . . ?
C32 C31 C30 120.49(19) . . ?
C33 C32 C31 120.17(19) . . ?
C32 C33 C34 119.62(19) . . ?
C35 C34 C33 120.42(19) . . ?
C34 C35 C30 120.39(19) . . ?
N3 C36 N4 106.68(16) . . ?
N3 C36 C61 126.74(18) . . ?
N4 C36 C61 126.52(18) . . ?
C38 C37 N3 117.63(17) . . ?
C42 C37 N3 119.01(17) . . ?
C42 C37 C38 123.36(18) . . ?
C37 C38 C43 122.72(17) . . ?
C39 C38 C37 116.66(18) . . ?
C39 C38 C43 120.61(19) . . ?
C40 C39 C38 121.3(2) . . ?
C41 C40 C39 120.6(2) . . ?
C40 C41 C42 120.94(19) . . ?
C37 C42 C46 123.44(18) . . ?
C41 C42 C37 117.02(19) . . ?
C41 C42 C46 119.47(18) . . ?
C38 C43 C44 111.78(17) . . ?
C38 C43 C45 113.47(19) . . ?
C44 C43 C45 109.32(18) . . ?
C42 C46 C47 110.74(17) . . ?
C42 C46 C48 111.60(18) . . ?
C48 C46 C47 110.13(18) . . ?
C50 C49 N4 118.88(18) . . ?
C50 C49 C54 123.00(18) . . ?
C54 C49 N4 118.11(17) . . ?
C49 C50 C55 123.86(18) . . ?
C51 C50 C49 117.0(2) . . ?
C51 C50 C55 119.18(19) . . ?
C52 C51 C50 121.6(2) . . ?
C51 C52 C53 120.0(2) . . ?
C52 C53 C54 121.5(2) . . ?
C49 C54 C58 123.53(18) . . ?
C53 C54 C49 117.0(2) . . ?
C53 C54 C58 119.5(2) . . ?
C50 C55 C56 111.16(19) . . ?
C50 C55 C57 111.5(2) . . ?
C57 C55 C56 109.87(19) . . ?
C54 C58 C60 112.52(19) . . ?
C59 C58 C54 110.88(18) . . ?
C59 C58 C60 109.0(2) . . ?
C62 C61 C36 121.1(2) . . ?
C66 C61 C36 119.6(2) . . ?
C66 C61 C62 119.2(2) . . ?
C63 C62 C61 119.8(3) . . ?
C62 C63 C64 120.4(3) . . ?
C65 C64 C63 119.9(2) . . ?
C64 C65 C66 120.0(3) . . ?
C65 C66 C61 120.6(3) . . ?
C68 C67 S1 117.67(16) . . ?
C68 C67 C72 117.84(19) . . ?
C72 C67 S1 124.49(15) . . ?
C69 C68 C67 120.9(2) . . ?
C70 C69 C68 120.6(2) . . ?
C69 C70 C71 119.1(2) . . ?
C72 C71 C70 120.6(2) . . ?
C71 C72 C67 120.9(2) . . ?
C74 C73 S2 118.2(2) . . ?
C78 C73 S2 123.54(17) . . ?
C78 C73 C74 118.3(2) . . ?
C75 C74 C73 120.3(3) . . ?
C76 C75 C74 120.9(3) . . ?
C75 C76 C77 119.3(3) . . ?
C78 C77 C76 120.2(3) . . ?
C77 C78 C73 121.0(2) . . ?
C84 C79 C80 119.6(4) . . ?
C81 C80 C79 121.1(3) . . ?
C80 C81 C82 118.9(3) . . ?
C83 C82 C81 120.7(4) . . ?
C82 C83 C84 119.7(4) . . ?
C79 C84 C83 119.9(3) . . ?
C86 C85 C87 119.9(3) . 2 ?
C87 C86 C85 120.1(3) . . ?
C86 C87 C85 119.9(3) . 2 ?

loop_
_geom_bond_atom_site_label_1
_geom_bond_atom_site_label_2
_geom_bond_distance
_geom_bond_site_symmetry_2
_geom_bond_publ_flag
Ge1 S1 2.3604(5) . ?
Ge1 C1 2.0286(19) . ?
Ge1 C3 2.0250(18) . ?
Ge2 S2 2.3389(5) . ?
Ge2 C2 2.0279(18) . ?
Ge2 C4 2.0333(19) . ?
S1 C67 1.769(2) . ?
S2 C73 1.775(2) . ?
N1 C1 1.409(2) . ?
N1 C5 1.347(2) . ?
N1 C6 1.444(2) . ?
N2 C2 1.402(2) . ?
N2 C5 1.348(2) . ?
N2 C18 1.442(2) . ?
N3 C3 1.405(2) . ?
N3 C36 1.348(2) . ?
N3 C37 1.453(2) . ?
N4 C4 1.411(2) . ?
N4 C36 1.348(2) . ?
N4 C49 1.455(2) . ?
C1 C2 1.378(3) . ?
C3 C4 1.375(3) . ?
C5 C30 1.476(3) . ?
C6 C7 1.396(3) . ?
C6 C11 1.406(3) . ?
C7 C8 1.395(3) . ?
C7 C12 1.514(3) . ?
C8 C9 1.378(3) . ?
C9 C10 1.384(3) . ?
C10 C11 1.394(3) . ?
C11 C15 1.515(3) . ?
C12 C13 1.534(3) . ?
C12 C14 1.532(3) . ?
C15 C16 1.536(3) . ?
C15 C17 1.529(3) . ?
C18 C19 1.394(3) . ?
C18 C23 1.408(3) . ?
C19 C20 1.394(3) . ?
C19 C24 1.517(3) . ?
C20 C21 1.379(3) . ?
C21 C22 1.384(3) . ?
C22 C23 1.393(3) . ?
C23 C27 1.523(3) . ?
C24 C25 1.532(3) . ?
C24 C26 1.532(3) . ?
C27 C28 1.530(3) . ?
C27 C29 1.525(3) . ?
C30 C31 1.391(3) . ?
C30 C35 1.398(3) . ?
C31 C32 1.391(3) . ?
C32 C33 1.385(3) . ?
C33 C34 1.387(3) . ?
C34 C35 1.382(3) . ?
C36 C61 1.477(3) . ?
C37 C38 1.405(3) . ?
C37 C42 1.398(3) . ?
C38 C39 1.391(3) . ?
C38 C43 1.523(3) . ?
C39 C40 1.383(3) . ?
C40 C41 1.377(3) . ?
C41 C42 1.398(3) . ?
C42 C46 1.516(3) . ?
C43 C44 1.530(3) . ?
C43 C45 1.535(3) . ?
C46 C47 1.534(3) . ?
C46 C48 1.534(3) . ?
C49 C50 1.399(3) . ?
C49 C54 1.404(3) . ?
C50 C51 1.393(3) . ?
C50 C55 1.518(3) . ?
C51 C52 1.376(4) . ?
C52 C53 1.383(3) . ?
C53 C54 1.389(3) . ?
C54 C58 1.526(3) . ?
C55 C56 1.534(3) . ?
C55 C57 1.531(3) . ?
C58 C59 1.523(3) . ?
C58 C60 1.536(3) . ?
C61 C62 1.397(3) . ?
C61 C66 1.395(3) . ?
C62 C63 1.392(3) . ?
C63 C64 1.392(4) . ?
C64 C65 1.380(4) . ?
C65 C66 1.390(3) . ?
C67 C68 1.397(3) . ?
C67 C72 1.398(3) . ?
C68 C69 1.392(3) . ?
C69 C70 1.379(4) . ?
C70 C71 1.389(3) . ?
C71 C72 1.386(3) . ?
C73 C74 1.404(3) . ?
C73 C78 1.391(3) . ?
C74 C75 1.388(4) . ?
C75 C76 1.379(5) . ?
C76 C77 1.391(4) . ?
C77 C78 1.389(3) . ?
C79 C80 1.385(5) . ?
C79 C84 1.371(5) . ?
C80 C81 1.363(5) . ?
C81 C82 1.383(5) . ?
C82 C83 1.376(5) . ?
C83 C84 1.380(5) . ?
C85 C86 1.378(5) . ?
C85 C87 1.390(4) 2 ?
C86 C87 1.376(4) . ?

loop_
_exptl_oxdiff_crystal_face_indexfrac_h
_exptl_oxdiff_crystal_face_indexfrac_k
_exptl_oxdiff_crystal_face_indexfrac_l
_exptl_oxdiff_crystal_face_x
_exptl_oxdiff_crystal_face_y
_exptl_oxdiff_crystal_face_z
0.9947 -5.0088 2.9929 -0.1970 -0.0567 -0.0934
-0.9947 5.0088 -2.9929 0.1970 0.0567 0.0934
0.7966 -13.8528 -19.8457 -0.0683 0.3766 -0.9238
15.5766 -4.5236 -7.9273 0.1613 -0.8613 -0.4819
0.3549 13.5922 19.3651 0.0806 -0.4426 0.8931
4.9998 -1.0006 -1.9997 0.0561 -0.2890 -0.1273
0.0045 2.9937 4.9994 0.0040 -0.1032 0.2153
-5.0057 -2.9921 -4.0000 -0.0732 0.4170 -0.1436
-0.0039 -4.0108 4.9925 -0.2118 -0.0303 -0.0041
